data_7004907
loop_
_publ_author_name
'Zhang, Jing'
'Gandelman, Mark'
'Shimon, Linda J. W.'
'Milstein, David'

_publ_section_title
;
 Electron-rich, bulky PNN-type ruthenium complexes: synthesis,
 characterization and catalysis of alcohol dehydrogenation.
;
_journal_issue 1
_journal_name_full 'Dalton transactions (Cambridge, England : 2003)'
_journal_page_first 107
_journal_page_last 113
_journal_paper_doi 10.1039/b613438f
_journal_year 2007
_chemical_formula_sum 'C43 H80 Cl4 N6 P2 Ru2'
_chemical_formula_weight 1087.01
_chemical_name_systematic
;
?
;
_space_group_IT_number 14
_symmetry_cell_setting monoclinic
_symmetry_space_group_name_Hall '-P 2ybc'
_symmetry_space_group_name_H-M 'P 1 21/c 1'
_atom_sites_solution_hydrogens geom
_atom_sites_solution_primary direct
_atom_sites_solution_secondary difmap
_audit_creation_method SHELXL-97
_cell_angle_alpha 90.00
_cell_angle_beta 94.87(3)
_cell_angle_gamma 90.00
_cell_formula_units_Z 4
_cell_length_a 19.296(4)
_cell_length_b 11.907(2)
_cell_length_c 23.054(5)
_cell_measurement_reflns_used 11763
_cell_measurement_temperature 120(2)
_cell_measurement_theta_max 27.48
_cell_measurement_theta_min 2.55
_cell_volume 5277.7(18)
_computing_cell_refinement HKL
_computing_data_collection 'Collect package (Bruker Nonius)'
_computing_data_reduction HKL
_computing_structure_refinement 'SHELXL-97 (Sheldrick, 1997)'
_computing_structure_solution 'SHELXS-97 (Sheldrick, 1990)'
_diffrn_ambient_temperature 120(2)
_diffrn_measured_fraction_theta_full 0.993
_diffrn_measured_fraction_theta_max 0.993
_diffrn_measurement_device_type 'Nonius KappaCCD'
_diffrn_measurement_method 'phi and omega scans'
_diffrn_radiation_monochromator graphite
_diffrn_radiation_source 'fine-focus sealed tube'
_diffrn_radiation_type MoK\a
_diffrn_radiation_wavelength 0.71073
_diffrn_reflns_av_R_equivalents 0.0490
_diffrn_reflns_av_sigmaI/netI 0.0435
_diffrn_reflns_limit_h_max 24
_diffrn_reflns_limit_h_min -24
_diffrn_reflns_limit_k_max 15
_diffrn_reflns_limit_k_min 0
_diffrn_reflns_limit_l_max 29
_diffrn_reflns_limit_l_min 0
_diffrn_reflns_number 11997
_diffrn_reflns_theta_full 27.46
_diffrn_reflns_theta_max 27.46
_diffrn_reflns_theta_min 2.62
_exptl_absorpt_coefficient_mu 0.870
_exptl_absorpt_correction_T_max 0.9181
_exptl_absorpt_correction_T_min 0.9181
_exptl_absorpt_correction_type empirical
_exptl_crystal_colour orange
_exptl_crystal_density_diffrn 1.368
_exptl_crystal_density_method 'not measured'
_exptl_crystal_description prism
_exptl_crystal_F_000 2264
_exptl_crystal_size_max 0.10
_exptl_crystal_size_mid 0.10
_exptl_crystal_size_min 0.10
_refine_diff_density_max 1.774
_refine_diff_density_min -1.047
_refine_diff_density_rms 0.136
_refine_ls_extinction_method none
_refine_ls_goodness_of_fit_ref 1.056
_refine_ls_hydrogen_treatment riding
_refine_ls_matrix_type full
_refine_ls_number_parameters 520
_refine_ls_number_reflns 11997
_refine_ls_number_restraints 0
_refine_ls_restrained_S_all 1.056
_refine_ls_R_factor_all 0.0842
_refine_ls_R_factor_gt 0.0610
_refine_ls_shift/su_max 0.006
_refine_ls_shift/su_mean 0.000
_refine_ls_structure_factor_coef Fsqd
_refine_ls_weighting_details 'calc w=1/[\s^2^(Fo^2^)+(0.0623P)^2^+28.2925P] where P=(Fo^2^+2Fc^2^)/3'
_refine_ls_weighting_scheme calc
_refine_ls_wR_factor_gt 0.1513
_refine_ls_wR_factor_ref 0.1607
_reflns_number_gt 9283
_reflns_number_total 11997
_reflns_threshold_expression >2sigma(I)
_cod_data_source_file b613438f.txt
_cod_data_source_block m394new
_cod_depositor_comments
;
The following automatic conversions were performed:
'_symmetry_cell_setting' value 'Monoclinic' changed to 'monoclinic'
according to '/home/saulius/struct/CIF-dictionaries/cif_core.dic'
dictionary named 'cif_core.dic' version 2.4.1 from 2010-06-29.

Automatic conversion script
Id: cif_fix_enum 1527 2010-12-29 10:47:43Z saulius 
;
_cod_original_sg_symbol_H-M P2(1)/c
_cod_database_code 7004907

loop_
_symmetry_equiv_pos_as_xyz
'x, y, z'
'-x, y+1/2, -z+1/2'
'-x, -y, -z'
'x, -y-1/2, z-1/2'

loop_
_atom_site_label
_atom_site_type_symbol
_atom_site_fract_x
_atom_site_fract_y
_atom_site_fract_z
_atom_site_U_iso_or_equiv
_atom_site_adp_type
_atom_site_occupancy
_atom_site_symmetry_multiplicity
_atom_site_calc_flag
_atom_site_refinement_flags
_atom_site_disorder_assembly
_atom_site_disorder_group
Ru1 Ru 0.112542(18) 0.45005(3) 0.152701(16) 0.02362(11) Uani 1 1 d . . .
Cl1 Cl 0.13964(6) 0.56206(10) 0.06980(5) 0.0279(2) Uani 1 1 d . . .
Cl2 Cl 0.07941(6) 0.32435(12) 0.22735(5) 0.0350(3) Uani 1 1 d . . .
P1 P 0.11633(6) 0.59785(13) 0.21823(5) 0.0287(3) Uani 1 1 d . . .
N1 N 0.01022(19) 0.4900(4) 0.14277(17) 0.0246(8) Uani 1 1 d . . .
C1 C 0.0249(2) 0.5861(5) 0.2363(2) 0.0309(11) Uani 1 1 d . . .
H1A H 0.0217 0.5307 0.2679 0.037 Uiso 1 1 calc R . .
H1B H 0.0087 0.6596 0.2500 0.037 Uiso 1 1 calc R . .
C2 C -0.0206(2) 0.5496(4) 0.1834(2) 0.0276(10) Uani 1 1 d . . .
C3 C -0.0916(3) 0.5738(5) 0.1756(2) 0.0311(11) Uani 1 1 d . . .
H3 H -0.1129 0.6180 0.2034 0.037 Uiso 1 1 calc R . .
C4 C -0.1306(3) 0.5330(5) 0.1273(2) 0.0319(11) Uani 1 1 d . . .
H4 H -0.1789 0.5490 0.1217 0.038 Uiso 1 1 calc R . .
C5 C -0.0988(3) 0.4685(5) 0.0869(2) 0.0318(11) Uani 1 1 d . . .
H5 H -0.1254 0.4387 0.0539 0.038 Uiso 1 1 calc R . .
C6 C -0.0278(2) 0.4480(4) 0.0952(2) 0.0258(10) Uani 1 1 d . . .
C7 C 0.0130(2) 0.3864(4) 0.0527(2) 0.0287(10) Uani 1 1 d . . .
H7A H -0.0184 0.3349 0.0293 0.034 Uiso 1 1 calc R . .
H7B H 0.0318 0.4411 0.0258 0.034 Uiso 1 1 calc R . .
N2 N 0.0719(2) 0.3200(3) 0.08238(18) 0.0272(9) Uani 1 1 d . . .
C8 C 0.1686(3) 0.5914(6) 0.2917(2) 0.0399(14) Uani 1 1 d . . .
C9 C 0.1334(3) 0.6541(7) 0.3397(2) 0.0523(18) Uani 1 1 d . . .
H9A H 0.0874 0.6216 0.3435 0.078 Uiso 1 1 calc R . .
H9B H 0.1285 0.7337 0.3293 0.078 Uiso 1 1 calc R . .
H9C H 0.1620 0.6468 0.3767 0.078 Uiso 1 1 calc R . .
C10 C 0.2420(3) 0.6392(7) 0.2866(3) 0.0518(17) Uani 1 1 d . . .
H10A H 0.2718 0.6211 0.3219 0.078 Uiso 1 1 calc R . .
H10B H 0.2392 0.7209 0.2819 0.078 Uiso 1 1 calc R . .
H10C H 0.2617 0.6060 0.2527 0.078 Uiso 1 1 calc R . .
C11 C 0.1774(3) 0.4715(6) 0.3121(2) 0.0459(15) Uani 1 1 d . . .
H11A H 0.1979 0.4270 0.2822 0.069 Uiso 1 1 calc R . .
H11B H 0.1318 0.4402 0.3192 0.069 Uiso 1 1 calc R . .
H11C H 0.2080 0.4692 0.3482 0.069 Uiso 1 1 calc R . .
C12 C 0.1215(3) 0.7478(5) 0.1897(2) 0.0364(12) Uani 1 1 d . . .
C13 C 0.1143(3) 0.8392(6) 0.2360(3) 0.0454(14) Uani 1 1 d . . .
H13A H 0.1544 0.8361 0.2650 0.068 Uiso 1 1 calc R . .
H13B H 0.0715 0.8265 0.2552 0.068 Uiso 1 1 calc R . .
H13C H 0.1122 0.9132 0.2173 0.068 Uiso 1 1 calc R . .
C14 C 0.0597(3) 0.7639(5) 0.1432(2) 0.0388(13) Uani 1 1 d . . .
H14A H 0.0640 0.8367 0.1240 0.058 Uiso 1 1 calc R . .
H14B H 0.0160 0.7615 0.1618 0.058 Uiso 1 1 calc R . .
H14C H 0.0600 0.7038 0.1142 0.058 Uiso 1 1 calc R . .
C15 C 0.1906(3) 0.7646(5) 0.1621(3) 0.0416(14) Uani 1 1 d . . .
H15A H 0.1894 0.8362 0.1410 0.062 Uiso 1 1 calc R . .
H15B H 0.1973 0.7030 0.1349 0.062 Uiso 1 1 calc R . .
H15C H 0.2290 0.7654 0.1927 0.062 Uiso 1 1 calc R . .
C16 C 0.0963(3) 0.1311(5) 0.1294(3) 0.0474(15) Uani 1 1 d . . .
H16A H 0.1197 0.0977 0.0975 0.071 Uiso 1 1 calc R . .
H16B H 0.0736 0.0719 0.1504 0.071 Uiso 1 1 calc R . .
H16C H 0.1306 0.1697 0.1562 0.071 Uiso 1 1 calc R . .
C17 C 0.1237(3) 0.2936(5) 0.0393(2) 0.0323(11) Uani 1 1 d . . .
H17A H 0.1622 0.2501 0.0596 0.039 Uiso 1 1 calc R . .
H17B H 0.1435 0.3653 0.0265 0.039 Uiso 1 1 calc R . .
C18 C 0.0965(3) 0.2285(6) -0.0144(2) 0.0441(14) Uani 1 1 d . . .
H18A H 0.0794 0.1551 -0.0028 0.066 Uiso 1 1 calc R . .
H18B H 0.1340 0.2180 -0.0400 0.066 Uiso 1 1 calc R . .
H18C H 0.0583 0.2704 -0.0353 0.066 Uiso 1 1 calc R . .
C19 C 0.0420(3) 0.2151(5) 0.1048(3) 0.0370(12) Uani 1 1 d . . .
H19A H 0.0127 0.1787 0.0728 0.044 Uiso 1 1 calc R . .
H19B H 0.0115 0.2349 0.1357 0.044 Uiso 1 1 calc R . .
N3 N 0.2666(2) 0.3787(4) 0.16535(19) 0.0293(9) Uani 1 1 d . . .
N4 N 0.2106(2) 0.4048(4) 0.16249(17) 0.0263(9) Uani 1 1 d . . .
Ru2 Ru 0.36140(2) 0.32626(3) 0.156964(19) 0.02845(12) Uani 1 1 d . . .
Cl3 Cl 0.41827(6) 0.47395(11) 0.21354(6) 0.0332(3) Uani 1 1 d . . .
Cl4 Cl 0.30751(8) 0.18925(13) 0.09029(9) 0.0595(5) Uani 1 1 d . . .
P2 P 0.37986(7) 0.20742(14) 0.23703(8) 0.0440(4) Uani 1 1 d . . .
N5 N 0.3791(2) 0.4287(4) 0.07418(19) 0.0353(10) Uani 1 1 d . . .
N6 N 0.4588(2) 0.2764(4) 0.1420(2) 0.0314(9) Uani 1 1 d . . .
C20 C 0.4258(3) 0.3500(6) 0.0451(3) 0.0479(16) Uani 1 1 d . . .
H20A H 0.4491 0.3910 0.0148 0.058 Uiso 1 1 calc R . .
H20B H 0.3977 0.2889 0.0259 0.058 Uiso 1 1 calc R . .
C21 C 0.4803(3) 0.3002(5) 0.0890(2) 0.0395(13) Uani 1 1 d . . .
C22 C 0.5468(3) 0.2723(6) 0.0757(3) 0.0478(16) Uani 1 1 d . . .
H22 H 0.5618 0.2896 0.0385 0.057 Uiso 1 1 calc R . .
C23 C 0.5914(3) 0.2187(6) 0.1175(3) 0.0448(14) Uani 1 1 d . . .
H23 H 0.6369 0.1978 0.1089 0.054 Uiso 1 1 calc R . .
C24 C 0.5693(3) 0.1961(5) 0.1713(3) 0.0371(12) Uani 1 1 d . . .
H24 H 0.5994 0.1593 0.2001 0.044 Uiso 1 1 calc R . .
C25 C 0.5025(2) 0.2277(4) 0.1835(2) 0.0318(11) Uani 1 1 d . . .
C26 C 0.4758(3) 0.2137(5) 0.2425(3) 0.0369(12) Uani 1 1 d . . .
H26A H 0.4918 0.2776 0.2677 0.044 Uiso 1 1 calc R . .
H26B H 0.4950 0.1439 0.2608 0.044 Uiso 1 1 calc R . .
C27 C 0.3616(3) 0.0518(6) 0.2269(5) 0.072(3) Uani 1 1 d . . .
C28 C 0.3808(4) -0.0242(8) 0.2789(5) 0.100(4) Uani 1 1 d . . .
H28A H 0.3736 -0.1028 0.2673 0.149 Uiso 1 1 calc R . .
H28B H 0.3514 -0.0061 0.3102 0.149 Uiso 1 1 calc R . .
H28C H 0.4298 -0.0125 0.2925 0.149 Uiso 1 1 calc R . .
C29 C 0.2826(4) 0.0346(7) 0.2078(6) 0.098(4) Uani 1 1 d . . .
H29A H 0.2758 -0.0383 0.1885 0.147 Uiso 1 1 calc R . .
H29B H 0.2665 0.0946 0.1808 0.147 Uiso 1 1 calc R . .
H29C H 0.2560 0.0370 0.2422 0.147 Uiso 1 1 calc R . .
C30 C 0.4041(4) 0.0121(6) 0.1783(4) 0.074(3) Uani 1 1 d . . .
H30A H 0.4536 0.0117 0.1921 0.111 Uiso 1 1 calc R . .
H30B H 0.3966 0.0629 0.1449 0.111 Uiso 1 1 calc R . .
H30C H 0.3897 -0.0640 0.1665 0.111 Uiso 1 1 calc R . .
C31 C 0.3574(3) 0.2471(8) 0.3147(3) 0.065(2) Uani 1 1 d . . .
C32 C 0.4101(4) 0.1965(9) 0.3618(4) 0.083(3) Uani 1 1 d . . .
H32A H 0.4562 0.2293 0.3583 0.124 Uiso 1 1 calc R . .
H32B H 0.4124 0.1150 0.3565 0.124 Uiso 1 1 calc R . .
H32C H 0.3952 0.2132 0.4004 0.124 Uiso 1 1 calc R . .
C33 C 0.3580(4) 0.3739(7) 0.3226(3) 0.060(2) Uani 1 1 d . . .
H33A H 0.3425 0.3925 0.3608 0.091 Uiso 1 1 calc R . .
H33B H 0.3266 0.4085 0.2920 0.091 Uiso 1 1 calc R . .
H33C H 0.4053 0.4023 0.3200 0.091 Uiso 1 1 calc R . .
C34 C 0.2833(4) 0.2045(9) 0.3237(5) 0.093(4) Uani 1 1 d . . .
H34A H 0.2671 0.2395 0.3586 0.139 Uiso 1 1 calc R . .
H34B H 0.2842 0.1227 0.3286 0.139 Uiso 1 1 calc R . .
H34C H 0.2516 0.2241 0.2897 0.139 Uiso 1 1 calc R . .
C35 C 0.4152(3) 0.5366(5) 0.0828(3) 0.0430(14) Uani 1 1 d . . .
H35A H 0.4335 0.5590 0.0457 0.052 Uiso 1 1 calc R . .
H35B H 0.4555 0.5261 0.1119 0.052 Uiso 1 1 calc R . .
C36 C 0.3710(3) 0.6306(6) 0.1029(3) 0.0509(16) Uani 1 1 d . . .
H36A H 0.3378 0.6543 0.0707 0.076 Uiso 1 1 calc R . .
H36B H 0.4008 0.6942 0.1155 0.076 Uiso 1 1 calc R . .
H36C H 0.3457 0.6047 0.1355 0.076 Uiso 1 1 calc R . .
C37 C 0.3127(3) 0.4417(6) 0.0353(3) 0.0452(15) Uani 1 1 d . . .
H37A H 0.2802 0.4884 0.0560 0.054 Uiso 1 1 calc R . .
H37B H 0.2913 0.3666 0.0294 0.054 Uiso 1 1 calc R . .
C38 C 0.3198(4) 0.4941(8) -0.0245(3) 0.067(2) Uani 1 1 d . . .
H38A H 0.3344 0.5726 -0.0196 0.100 Uiso 1 1 calc R . .
H38B H 0.2749 0.4908 -0.0477 0.100 Uiso 1 1 calc R . .
H38C H 0.3546 0.4525 -0.0444 0.100 Uiso 1 1 calc R . .
C39 C 0.7255(4) 0.1651(7) 0.0327(3) 0.069(2) Uani 1 1 d . . .
H39A H 0.7302 0.1562 0.0755 0.083 Uiso 1 1 calc R . .
H39B H 0.6801 0.2008 0.0212 0.083 Uiso 1 1 calc R . .
C40 C 0.7769(4) 0.2277(7) 0.0157(4) 0.069(2) Uani 1 1 d . . .
H40A H 0.7935 0.2797 0.0474 0.083 Uiso 1 1 calc R . .
H40B H 0.7599 0.2731 -0.0186 0.083 Uiso 1 1 calc R . .
C41 C 0.8345(5) 0.1561(9) 0.0006(4) 0.087(3) Uani 1 1 d . . .
H41A H 0.8714 0.1503 0.0331 0.104 Uiso 1 1 calc R . .
H41B H 0.8550 0.1830 -0.0348 0.104 Uiso 1 1 calc R . .
C42 C 0.7941(10) 0.0405(16) -0.0105(8) 0.166(6) Uiso 1 1 d . . .
H42A H 0.7908 0.0190 -0.0521 0.199 Uiso 1 1 calc R . .
H42B H 0.8162 -0.0211 0.0132 0.199 Uiso 1 1 calc R . .
C43 C 0.7295(14) 0.069(2) 0.0077(12) 0.239(11) Uiso 1 1 d . . .
H43A H 0.6951 0.0672 -0.0267 0.287 Uiso 1 1 calc R . .
H43B H 0.7159 0.0102 0.0350 0.287 Uiso 1 1 calc R . .

loop_
_atom_site_aniso_label
_atom_site_aniso_U_11
_atom_site_aniso_U_22
_atom_site_aniso_U_33
_atom_site_aniso_U_23
_atom_site_aniso_U_13
_atom_site_aniso_U_12
Ru1 0.01712(18) 0.0295(2) 0.02378(19) 0.00284(15) -0.00106(13) 0.00131(15)
Cl1 0.0316(6) 0.0267(6) 0.0254(5) 0.0007(5) 0.0022(4) -0.0009(5)
Cl2 0.0278(6) 0.0430(8) 0.0338(6) 0.0145(6) 0.0013(5) -0.0009(5)
P1 0.0196(6) 0.0412(8) 0.0248(6) -0.0045(5) -0.0015(4) 0.0012(5)
N1 0.0195(19) 0.028(2) 0.0262(19) 0.0015(17) -0.0015(15) 0.0010(16)
C1 0.021(2) 0.043(3) 0.028(2) -0.001(2) -0.0015(18) 0.002(2)
C2 0.023(2) 0.031(3) 0.029(2) 0.000(2) -0.0012(18) 0.003(2)
C3 0.023(2) 0.038(3) 0.032(3) 0.000(2) 0.0002(19) 0.004(2)
C4 0.019(2) 0.036(3) 0.040(3) 0.002(2) -0.0032(19) 0.002(2)
C5 0.027(3) 0.032(3) 0.035(3) 0.002(2) -0.006(2) 0.000(2)
C6 0.022(2) 0.027(3) 0.028(2) 0.004(2) -0.0019(18) 0.0011(19)
C7 0.024(2) 0.030(3) 0.031(2) 0.001(2) -0.0053(19) 0.001(2)
N2 0.022(2) 0.025(2) 0.033(2) 0.0035(17) -0.0050(16) 0.0011(16)
C8 0.028(3) 0.061(4) 0.029(3) -0.010(3) -0.007(2) 0.003(3)
C9 0.043(3) 0.085(5) 0.028(3) -0.017(3) -0.003(2) 0.010(3)
C10 0.027(3) 0.089(5) 0.037(3) -0.011(3) -0.008(2) -0.002(3)
C11 0.035(3) 0.069(5) 0.032(3) 0.003(3) -0.007(2) 0.013(3)
C12 0.029(3) 0.040(3) 0.040(3) -0.010(2) 0.001(2) -0.002(2)
C13 0.042(3) 0.048(4) 0.046(3) -0.013(3) 0.002(3) -0.002(3)
C14 0.040(3) 0.036(3) 0.040(3) 0.001(2) 0.000(2) 0.000(2)
C15 0.037(3) 0.041(3) 0.047(3) -0.010(3) 0.002(2) -0.011(3)
C16 0.050(4) 0.034(3) 0.059(4) 0.009(3) 0.007(3) 0.009(3)
C17 0.029(3) 0.034(3) 0.034(3) -0.005(2) 0.002(2) 0.005(2)
C18 0.046(3) 0.047(4) 0.038(3) -0.009(3) 0.002(2) 0.004(3)
C19 0.036(3) 0.032(3) 0.044(3) 0.006(2) 0.006(2) -0.004(2)
N3 0.022(2) 0.028(2) 0.038(2) 0.0028(19) -0.0004(17) -0.0004(17)
N4 0.024(2) 0.026(2) 0.028(2) 0.0026(17) -0.0008(15) -0.0009(17)
Ru2 0.01778(19) 0.0237(2) 0.0429(2) -0.00149(17) -0.00285(15) 0.00139(15)
Cl3 0.0277(6) 0.0331(7) 0.0377(6) -0.0045(5) -0.0025(5) -0.0009(5)
Cl4 0.0413(8) 0.0346(8) 0.0970(13) -0.0256(8) -0.0263(8) 0.0060(6)
P2 0.0188(6) 0.0391(9) 0.0740(11) 0.0213(8) 0.0036(6) 0.0022(6)
N5 0.026(2) 0.042(3) 0.037(2) -0.004(2) -0.0010(18) 0.0134(19)
N6 0.022(2) 0.026(2) 0.046(3) -0.0057(19) -0.0018(17) 0.0023(17)
C20 0.043(3) 0.062(4) 0.038(3) -0.008(3) -0.001(2) 0.021(3)
C21 0.035(3) 0.042(3) 0.042(3) -0.007(3) 0.000(2) 0.010(2)
C22 0.037(3) 0.062(4) 0.045(3) 0.001(3) 0.006(2) 0.019(3)
C23 0.029(3) 0.052(4) 0.053(4) -0.005(3) 0.005(2) 0.010(3)
C24 0.028(3) 0.030(3) 0.051(3) 0.003(2) -0.004(2) 0.003(2)
C25 0.021(2) 0.023(3) 0.051(3) -0.001(2) 0.000(2) 0.0028(19)
C26 0.021(2) 0.036(3) 0.053(3) 0.008(3) 0.003(2) 0.005(2)
C27 0.028(3) 0.042(4) 0.146(8) 0.033(5) 0.000(4) -0.001(3)
C28 0.045(4) 0.062(5) 0.190(11) 0.072(7) 0.002(5) 0.000(4)
C29 0.037(4) 0.040(4) 0.214(12) 0.029(6) -0.007(5) -0.013(3)
C30 0.042(4) 0.027(3) 0.148(8) 0.001(4) -0.025(4) -0.002(3)
C31 0.032(3) 0.092(6) 0.072(5) 0.045(4) 0.019(3) 0.014(3)
C32 0.059(5) 0.123(8) 0.068(5) 0.057(5) 0.020(4) 0.036(5)
C33 0.049(4) 0.088(6) 0.046(4) 0.015(4) 0.018(3) 0.016(4)
C34 0.039(4) 0.113(8) 0.132(8) 0.071(7) 0.040(5) 0.022(4)
C35 0.033(3) 0.052(4) 0.043(3) 0.009(3) -0.001(2) 0.003(3)
C36 0.046(4) 0.039(4) 0.064(4) 0.006(3) -0.013(3) 0.007(3)
C37 0.034(3) 0.054(4) 0.044(3) -0.009(3) -0.011(2) 0.014(3)
C38 0.057(4) 0.103(6) 0.038(3) -0.004(4) -0.008(3) 0.041(4)
C39 0.057(4) 0.084(6) 0.071(5) -0.047(4) 0.041(4) -0.029(4)
C40 0.065(5) 0.068(5) 0.072(5) 0.016(4) -0.015(4) 0.004(4)
C41 0.091(7) 0.122(9) 0.050(4) 0.026(5) 0.027(4) 0.016(6)

loop_
_atom_type_symbol
_atom_type_description
_atom_type_scat_dispersion_real
_atom_type_scat_dispersion_imag
_atom_type_scat_source
C C 0.0033 0.0016 'International Tables Vol C Tables 4.2.6.8 and 6.1.1.4'
H H 0.0000 0.0000 'International Tables Vol C Tables 4.2.6.8 and 6.1.1.4'
N N 0.0061 0.0033 'International Tables Vol C Tables 4.2.6.8 and 6.1.1.4'
P P 0.1023 0.0942 'International Tables Vol C Tables 4.2.6.8 and 6.1.1.4'
Cl Cl 0.1484 0.1585 'International Tables Vol C Tables 4.2.6.8 and 6.1.1.4'
Ru Ru -1.2594 0.8363 'International Tables Vol C Tables 4.2.6.8 and 6.1.1.4'

loop_
_geom_angle_atom_site_label_1
_geom_angle_atom_site_label_2
_geom_angle_atom_site_label_3
_geom_angle
_geom_angle_site_symmetry_1
_geom_angle_site_symmetry_3
_geom_angle_publ_flag
N4 Ru1 N1 177.65(17) . . ?
N4 Ru1 P1 99.02(13) . . ?
N1 Ru1 P1 82.63(12) . . ?
N4 Ru1 N2 99.33(16) . . ?
N1 Ru1 N2 79.05(15) . . ?
P1 Ru1 N2 161.64(10) . . ?
N4 Ru1 Cl2 93.39(12) . . ?
N1 Ru1 Cl2 84.91(12) . . ?
P1 Ru1 Cl2 90.10(5) . . ?
N2 Ru1 Cl2 89.44(11) . . ?
N4 Ru1 Cl1 88.35(12) . . ?
N1 Ru1 Cl1 93.16(12) . . ?
P1 Ru1 Cl1 95.70(5) . . ?
N2 Ru1 Cl1 84.22(11) . . ?
Cl2 Ru1 Cl1 173.62(5) . . ?
C1 P1 C8 103.9(2) . . ?
C1 P1 C12 103.1(3) . . ?
C8 P1 C12 107.8(3) . . ?
C1 P1 Ru1 96.37(18) . . ?
C8 P1 Ru1 122.4(2) . . ?
C12 P1 Ru1 119.05(17) . . ?
C2 N1 C6 120.7(4) . . ?
C2 N1 Ru1 121.8(3) . . ?
C6 N1 Ru1 117.3(3) . . ?
C2 C1 P1 110.0(3) . . ?
C2 C1 H1A 109.7 . . ?
P1 C1 H1A 109.7 . . ?
C2 C1 H1B 109.7 . . ?
P1 C1 H1B 109.7 . . ?
H1A C1 H1B 108.2 . . ?
N1 C2 C3 120.2(4) . . ?
N1 C2 C1 116.8(4) . . ?
C3 C2 C1 123.0(4) . . ?
C4 C3 C2 119.6(5) . . ?
C4 C3 H3 120.2 . . ?
C2 C3 H3 120.2 . . ?
C3 C4 C5 119.7(5) . . ?
C3 C4 H4 120.2 . . ?
C5 C4 H4 120.2 . . ?
C6 C5 C4 119.4(5) . . ?
C6 C5 H5 120.3 . . ?
C4 C5 H5 120.3 . . ?
N1 C6 C5 120.3(5) . . ?
N1 C6 C7 115.4(4) . . ?
C5 C6 C7 124.2(4) . . ?
N2 C7 C6 112.3(4) . . ?
N2 C7 H7A 109.1 . . ?
C6 C7 H7A 109.1 . . ?
N2 C7 H7B 109.1 . . ?
C6 C7 H7B 109.1 . . ?
H7A C7 H7B 107.9 . . ?
C19 N2 C7 107.4(4) . . ?
C19 N2 C17 110.7(4) . . ?
C7 N2 C17 109.3(4) . . ?
C19 N2 Ru1 115.7(3) . . ?
C7 N2 Ru1 99.5(3) . . ?
C17 N2 Ru1 113.3(3) . . ?
C11 C8 C9 106.2(5) . . ?
C11 C8 C10 107.1(5) . . ?
C9 C8 C10 110.0(5) . . ?
C11 C8 P1 110.6(4) . . ?
C9 C8 P1 112.8(4) . . ?
C10 C8 P1 109.8(4) . . ?
C8 C9 H9A 109.5 . . ?
C8 C9 H9B 109.5 . . ?
H9A C9 H9B 109.5 . . ?
C8 C9 H9C 109.5 . . ?
H9A C9 H9C 109.5 . . ?
H9B C9 H9C 109.5 . . ?
C8 C10 H10A 109.5 . . ?
C8 C10 H10B 109.5 . . ?
H10A C10 H10B 109.5 . . ?
C8 C10 H10C 109.5 . . ?
H10A C10 H10C 109.5 . . ?
H10B C10 H10C 109.5 . . ?
C8 C11 H11A 109.5 . . ?
C8 C11 H11B 109.5 . . ?
H11A C11 H11B 109.5 . . ?
C8 C11 H11C 109.5 . . ?
H11A C11 H11C 109.5 . . ?
H11B C11 H11C 109.5 . . ?
C15 C12 C13 109.1(5) . . ?
C15 C12 C14 109.9(5) . . ?
C13 C12 C14 106.5(5) . . ?
C15 C12 P1 109.7(4) . . ?
C13 C12 P1 114.3(4) . . ?
C14 C12 P1 107.2(4) . . ?
C12 C13 H13A 109.5 . . ?
C12 C13 H13B 109.5 . . ?
H13A C13 H13B 109.5 . . ?
C12 C13 H13C 109.5 . . ?
H13A C13 H13C 109.5 . . ?
H13B C13 H13C 109.5 . . ?
C12 C14 H14A 109.5 . . ?
C12 C14 H14B 109.5 . . ?
H14A C14 H14B 109.5 . . ?
C12 C14 H14C 109.5 . . ?
H14A C14 H14C 109.5 . . ?
H14B C14 H14C 109.5 . . ?
C12 C15 H15A 109.5 . . ?
C12 C15 H15B 109.5 . . ?
H15A C15 H15B 109.5 . . ?
C12 C15 H15C 109.5 . . ?
H15A C15 H15C 109.5 . . ?
H15B C15 H15C 109.5 . . ?
C19 C16 H16A 109.5 . . ?
C19 C16 H16B 109.5 . . ?
H16A C16 H16B 109.5 . . ?
C19 C16 H16C 109.5 . . ?
H16A C16 H16C 109.5 . . ?
H16B C16 H16C 109.5 . . ?
N2 C17 C18 116.3(4) . . ?
N2 C17 H17A 108.2 . . ?
C18 C17 H17A 108.2 . . ?
N2 C17 H17B 108.2 . . ?
C18 C17 H17B 108.2 . . ?
H17A C17 H17B 107.4 . . ?
C17 C18 H18A 109.5 . . ?
C17 C18 H18B 109.5 . . ?
H18A C18 H18B 109.5 . . ?
C17 C18 H18C 109.5 . . ?
H18A C18 H18C 109.5 . . ?
H18B C18 H18C 109.5 . . ?
N2 C19 C16 113.9(5) . . ?
N2 C19 H19A 108.8 . . ?
C16 C19 H19A 108.8 . . ?
N2 C19 H19B 108.8 . . ?
C16 C19 H19B 108.8 . . ?
H19A C19 H19B 107.7 . . ?
N4 N3 Ru2 170.7(4) . . ?
N3 N4 Ru1 176.8(4) . . ?
N3 Ru2 N6 175.68(18) . . ?
N3 Ru2 N5 96.76(16) . . ?
N6 Ru2 N5 79.10(17) . . ?
N3 Ru2 P2 101.34(13) . . ?
N6 Ru2 P2 82.82(14) . . ?
N5 Ru2 P2 161.88(11) . . ?
N3 Ru2 Cl3 95.78(13) . . ?
N6 Ru2 Cl3 85.39(13) . . ?
N5 Ru2 Cl3 88.24(12) . . ?
P2 Ru2 Cl3 88.99(6) . . ?
N3 Ru2 Cl4 85.56(13) . . ?
N6 Ru2 Cl4 92.81(13) . . ?
N5 Ru2 Cl4 85.23(13) . . ?
P2 Ru2 Cl4 97.04(7) . . ?
Cl3 Ru2 Cl4 173.45(6) . . ?
C26 P2 C27 102.9(3) . . ?
C26 P2 C31 103.2(3) . . ?
C27 P2 C31 107.4(4) . . ?
C26 P2 Ru2 96.57(19) . . ?
C27 P2 Ru2 118.8(3) . . ?
C31 P2 Ru2 123.6(2) . . ?
C35 N5 C20 108.2(5) . . ?
C35 N5 C37 111.1(5) . . ?
C20 N5 C37 108.2(4) . . ?
C35 N5 Ru2 116.8(3) . . ?
C20 N5 Ru2 100.1(4) . . ?
C37 N5 Ru2 111.5(4) . . ?
C25 N6 C21 120.5(4) . . ?
C25 N6 Ru2 122.5(4) . . ?
C21 N6 Ru2 116.8(3) . . ?
N5 C20 C21 110.9(5) . . ?
N5 C20 H20A 109.5 . . ?
C21 C20 H20A 109.5 . . ?
N5 C20 H20B 109.5 . . ?
C21 C20 H20B 109.5 . . ?
H20A C20 H20B 108.0 . . ?
N6 C21 C22 120.7(5) . . ?
N6 C21 C20 115.8(5) . . ?
C22 C21 C20 123.3(6) . . ?
C21 C22 C23 119.1(6) . . ?
C21 C22 H22 120.4 . . ?
C23 C22 H22 120.4 . . ?
C24 C23 C22 119.7(5) . . ?
C24 C23 H23 120.2 . . ?
C22 C23 H23 120.2 . . ?
C23 C24 C25 119.5(5) . . ?
C23 C24 H24 120.2 . . ?
C25 C24 H24 120.2 . . ?
N6 C25 C24 120.4(5) . . ?
N6 C25 C26 116.5(4) . . ?
C24 C25 C26 123.1(5) . . ?
C25 C26 P2 111.2(4) . . ?
C25 C26 H26A 109.4 . . ?
P2 C26 H26A 109.4 . . ?
C25 C26 H26B 109.4 . . ?
P2 C26 H26B 109.4 . . ?
H26A C26 H26B 108.0 . . ?
C30 C27 C28 106.6(7) . . ?
C30 C27 C29 109.0(8) . . ?
C28 C27 C29 108.1(7) . . ?
C30 C27 P2 106.8(5) . . ?
C28 C27 P2 116.9(7) . . ?
C29 C27 P2 109.2(5) . . ?
C27 C28 H28A 109.5 . . ?
C27 C28 H28B 109.5 . . ?
H28A C28 H28B 109.5 . . ?
C27 C28 H28C 109.5 . . ?
H28A C28 H28C 109.5 . . ?
H28B C28 H28C 109.5 . . ?
C27 C29 H29A 109.5 . . ?
C27 C29 H29B 109.5 . . ?
H29A C29 H29B 109.5 . . ?
C27 C29 H29C 109.5 . . ?
H29A C29 H29C 109.5 . . ?
H29B C29 H29C 109.5 . . ?
C27 C30 H30A 109.5 . . ?
C27 C30 H30B 109.5 . . ?
H30A C30 H30B 109.5 . . ?
C27 C30 H30C 109.5 . . ?
H30A C30 H30C 109.5 . . ?
H30B C30 H30C 109.5 . . ?
C33 C31 C32 107.8(8) . . ?
C33 C31 C34 107.9(6) . . ?
C32 C31 C34 109.7(6) . . ?
C33 C31 P2 110.7(4) . . ?
C32 C31 P2 111.7(5) . . ?
C34 C31 P2 109.0(7) . . ?
C31 C32 H32A 109.5 . . ?
C31 C32 H32B 109.5 . . ?
H32A C32 H32B 109.5 . . ?
C31 C32 H32C 109.5 . . ?
H32A C32 H32C 109.5 . . ?
H32B C32 H32C 109.5 . . ?
C31 C33 H33A 109.5 . . ?
C31 C33 H33B 109.5 . . ?
H33A C33 H33B 109.5 . . ?
C31 C33 H33C 109.5 . . ?
H33A C33 H33C 109.5 . . ?
H33B C33 H33C 109.5 . . ?
C31 C34 H34A 109.5 . . ?
C31 C34 H34B 109.5 . . ?
H34A C34 H34B 109.5 . . ?
C31 C34 H34C 109.5 . . ?
H34A C34 H34C 109.5 . . ?
H34B C34 H34C 109.5 . . ?
N5 C35 C36 114.8(5) . . ?
N5 C35 H35A 108.6 . . ?
C36 C35 H35A 108.6 . . ?
N5 C35 H35B 108.6 . . ?
C36 C35 H35B 108.6 . . ?
H35A C35 H35B 107.6 . . ?
C35 C36 H36A 109.5 . . ?
C35 C36 H36B 109.5 . . ?
H36A C36 H36B 109.5 . . ?
C35 C36 H36C 109.5 . . ?
H36A C36 H36C 109.5 . . ?
H36B C36 H36C 109.5 . . ?
N5 C37 C38 116.2(5) . . ?
N5 C37 H37A 108.2 . . ?
C38 C37 H37A 108.2 . . ?
N5 C37 H37B 108.2 . . ?
C38 C37 H37B 108.2 . . ?
H37A C37 H37B 107.4 . . ?
C37 C38 H38A 109.5 . . ?
C37 C38 H38B 109.5 . . ?
H38A C38 H38B 109.5 . . ?
C37 C38 H38C 109.5 . . ?
H38A C38 H38C 109.5 . . ?
H38B C38 H38C 109.5 . . ?
C43 C39 C40 107.0(13) . . ?
C43 C39 H39A 110.3 . . ?
C40 C39 H39A 110.3 . . ?
C43 C39 H39B 110.3 . . ?
C40 C39 H39B 110.3 . . ?
H39A C39 H39B 108.6 . . ?
C39 C40 C41 110.2(8) . . ?
C39 C40 H40A 109.6 . . ?
C41 C40 H40A 109.6 . . ?
C39 C40 H40B 109.6 . . ?
C41 C40 H40B 109.6 . . ?
H40A C40 H40B 108.1 . . ?
C40 C41 C42 99.8(10) . . ?
C40 C41 H41A 111.8 . . ?
C42 C41 H41A 111.8 . . ?
C40 C41 H41B 111.8 . . ?
C42 C41 H41B 111.8 . . ?
H41A C41 H41B 109.5 . . ?
C43 C42 C41 100.5(17) . . ?
C43 C42 H42A 111.7 . . ?
C41 C42 H42A 111.7 . . ?
C43 C42 H42B 111.7 . . ?
C41 C42 H42B 111.7 . . ?
H42A C42 H42B 109.5 . . ?
C39 C43 C42 116(2) . . ?
C39 C43 H43A 108.3 . . ?
C42 C43 H43A 108.3 . . ?
C39 C43 H43B 108.3 . . ?
C42 C43 H43B 108.3 . . ?
H43A C43 H43B 107.4 . . ?

loop_
_geom_bond_atom_site_label_1
_geom_bond_atom_site_label_2
_geom_bond_distance
_geom_bond_site_symmetry_2
_geom_bond_publ_flag
Ru1 N4 1.961(4) . ?
Ru1 N1 2.025(4) . ?
Ru1 P1 2.3165(14) . ?
Ru1 N2 2.329(4) . ?
Ru1 Cl2 2.4079(13) . ?
Ru1 Cl1 2.4238(13) . ?
P1 C1 1.852(5) . ?
P1 C8 1.899(5) . ?
P1 C12 1.908(6) . ?
N1 C2 1.354(6) . ?
N1 C6 1.361(6) . ?
C1 C2 1.503(7) . ?
C1 H1A 0.9900 . ?
C1 H1B 0.9900 . ?
C2 C3 1.395(7) . ?
C3 C4 1.378(7) . ?
C3 H3 0.9500 . ?
C4 C5 1.389(8) . ?
C4 H4 0.9500 . ?
C5 C6 1.389(7) . ?
C5 H5 0.9500 . ?
C6 C7 1.501(7) . ?
C7 N2 1.500(6) . ?
C7 H7A 0.9900 . ?
C7 H7B 0.9900 . ?
N2 C19 1.488(7) . ?
N2 C17 1.501(6) . ?
C8 C11 1.509(9) . ?
C8 C9 1.539(8) . ?
C8 C10 1.540(8) . ?
C9 H9A 0.9800 . ?
C9 H9B 0.9800 . ?
C9 H9C 0.9800 . ?
C10 H10A 0.9800 . ?
C10 H10B 0.9800 . ?
C10 H10C 0.9800 . ?
C11 H11A 0.9800 . ?
C11 H11B 0.9800 . ?
C11 H11C 0.9800 . ?
C12 C15 1.539(8) . ?
C12 C13 1.540(8) . ?
C12 C14 1.545(7) . ?
C13 H13A 0.9800 . ?
C13 H13B 0.9800 . ?
C13 H13C 0.9800 . ?
C14 H14A 0.9800 . ?
C14 H14B 0.9800 . ?
C14 H14C 0.9800 . ?
C15 H15A 0.9800 . ?
C15 H15B 0.9800 . ?
C15 H15C 0.9800 . ?
C16 C19 1.523(8) . ?
C16 H16A 0.9800 . ?
C16 H16B 0.9800 . ?
C16 H16C 0.9800 . ?
C17 C18 1.517(8) . ?
C17 H17A 0.9900 . ?
C17 H17B 0.9900 . ?
C18 H18A 0.9800 . ?
C18 H18B 0.9800 . ?
C18 H18C 0.9800 . ?
C19 H19A 0.9900 . ?
C19 H19B 0.9900 . ?
N3 N4 1.121(6) . ?
N3 Ru2 1.958(4) . ?
Ru2 N6 2.028(4) . ?
Ru2 N5 2.315(5) . ?
Ru2 P2 2.3291(17) . ?
Ru2 Cl3 2.3988(14) . ?
Ru2 Cl4 2.4154(16) . ?
P2 C26 1.847(5) . ?
P2 C27 1.897(8) . ?
P2 C31 1.935(8) . ?
N5 C35 1.466(8) . ?
N5 C20 1.498(7) . ?
N5 C37 1.507(7) . ?
N6 C25 1.351(7) . ?
N6 C21 1.355(7) . ?
C20 C21 1.516(8) . ?
C20 H20A 0.9900 . ?
C20 H20B 0.9900 . ?
C21 C22 1.384(8) . ?
C22 C23 1.393(8) . ?
C22 H22 0.9500 . ?
C23 C24 1.372(9) . ?
C23 H23 0.9500 . ?
C24 C25 1.395(7) . ?
C24 H24 0.9500 . ?
C25 C26 1.504(8) . ?
C26 H26A 0.9900 . ?
C26 H26B 0.9900 . ?
C27 C30 1.520(13) . ?
C27 C28 1.521(12) . ?
C27 C29 1.563(10) . ?
C28 H28A 0.9800 . ?
C28 H28B 0.9800 . ?
C28 H28C 0.9800 . ?
C29 H29A 0.9800 . ?
C29 H29B 0.9800 . ?
C29 H29C 0.9800 . ?
C30 H30A 0.9800 . ?
C30 H30B 0.9800 . ?
C30 H30C 0.9800 . ?
C31 C33 1.520(12) . ?
C31 C32 1.546(9) . ?
C31 C34 1.549(10) . ?
C32 H32A 0.9800 . ?
C32 H32B 0.9800 . ?
C32 H32C 0.9800 . ?
C33 H33A 0.9800 . ?
C33 H33B 0.9800 . ?
C33 H33C 0.9800 . ?
C34 H34A 0.9800 . ?
C34 H34B 0.9800 . ?
C34 H34C 0.9800 . ?
C35 C36 1.503(9) . ?
C35 H35A 0.9900 . ?
C35 H35B 0.9900 . ?
C36 H36A 0.9800 . ?
C36 H36B 0.9800 . ?
C36 H36C 0.9800 . ?
C37 C38 1.529(10) . ?
C37 H37A 0.9900 . ?
C37 H37B 0.9900 . ?
C38 H38A 0.9800 . ?
C38 H38B 0.9800 . ?
C38 H38C 0.9800 . ?
C39 C43 1.29(2) . ?
C39 C40 1.326(10) . ?
C39 H39A 0.9900 . ?
C39 H39B 0.9900 . ?
C40 C41 1.465(12) . ?
C40 H40A 0.9900 . ?
C40 H40B 0.9900 . ?
C41 C42 1.592(19) . ?
C41 H41A 0.9900 . ?
C41 H41B 0.9900 . ?
C42 C43 1.39(2) . ?
C42 H42A 0.9900 . ?
C42 H42B 0.9900 . ?
C43 H43A 0.9900 . ?
C43 H43B 0.9900 . ?

loop_
_geom_torsion_atom_site_label_1
_geom_torsion_atom_site_label_2
_geom_torsion_atom_site_label_3
_geom_torsion_atom_site_label_4
_geom_torsion
_geom_torsion_site_symmetry_1
_geom_torsion_site_symmetry_2
_geom_torsion_site_symmetry_3
_geom_torsion_site_symmetry_4
_geom_torsion_publ_flag
N4 Ru1 P1 C1 -151.7(2) . . . . ?
N1 Ru1 P1 C1 26.6(2) . . . . ?
N2 Ru1 P1 C1 30.3(4) . . . . ?
Cl2 Ru1 P1 C1 -58.22(18) . . . . ?
Cl1 Ru1 P1 C1 119.11(18) . . . . ?
N4 Ru1 P1 C8 -40.7(3) . . . . ?
N1 Ru1 P1 C8 137.6(3) . . . . ?
N2 Ru1 P1 C8 141.3(4) . . . . ?
Cl2 Ru1 P1 C8 52.8(2) . . . . ?
Cl1 Ru1 P1 C8 -129.9(2) . . . . ?
N4 Ru1 P1 C12 99.5(2) . . . . ?
N1 Ru1 P1 C12 -82.2(2) . . . . ?
N2 Ru1 P1 C12 -78.5(4) . . . . ?
Cl2 Ru1 P1 C12 -167.04(19) . . . . ?
Cl1 Ru1 P1 C12 10.28(19) . . . . ?
N4 Ru1 N1 C2 114(4) . . . . ?
P1 Ru1 N1 C2 -20.2(4) . . . . ?
N2 Ru1 N1 C2 161.0(4) . . . . ?
Cl2 Ru1 N1 C2 70.6(4) . . . . ?
Cl1 Ru1 N1 C2 -115.5(4) . . . . ?
N4 Ru1 N1 C6 -61(4) . . . . ?
P1 Ru1 N1 C6 164.2(4) . . . . ?
N2 Ru1 N1 C6 -14.6(3) . . . . ?
Cl2 Ru1 N1 C6 -105.1(3) . . . . ?
Cl1 Ru1 N1 C6 68.8(3) . . . . ?
C8 P1 C1 C2 -160.3(4) . . . . ?
C12 P1 C1 C2 87.3(4) . . . . ?
Ru1 P1 C1 C2 -34.5(4) . . . . ?
C6 N1 C2 C3 -3.3(7) . . . . ?
Ru1 N1 C2 C3 -178.8(4) . . . . ?
C6 N1 C2 C1 176.1(5) . . . . ?
Ru1 N1 C2 C1 0.6(6) . . . . ?
P1 C1 C2 N1 26.0(6) . . . . ?
P1 C1 C2 C3 -154.6(4) . . . . ?
N1 C2 C3 C4 2.4(8) . . . . ?
C1 C2 C3 C4 -177.0(5) . . . . ?
C2 C3 C4 C5 -0.1(8) . . . . ?
C3 C4 C5 C6 -1.3(8) . . . . ?
C2 N1 C6 C5 1.9(7) . . . . ?
Ru1 N1 C6 C5 177.5(4) . . . . ?
C2 N1 C6 C7 178.4(4) . . . . ?
Ru1 N1 C6 C7 -6.0(6) . . . . ?
C4 C5 C6 N1 0.5(8) . . . . ?
C4 C5 C6 C7 -175.7(5) . . . . ?
N1 C6 C7 N2 36.5(6) . . . . ?
C5 C6 C7 N2 -147.1(5) . . . . ?
C6 C7 N2 C19 78.9(5) . . . . ?
C6 C7 N2 C17 -161.0(4) . . . . ?
C6 C7 N2 Ru1 -42.0(4) . . . . ?
N4 Ru1 N2 C19 93.7(3) . . . . ?
N1 Ru1 N2 C19 -84.5(3) . . . . ?
P1 Ru1 N2 C19 -88.2(5) . . . . ?
Cl2 Ru1 N2 C19 0.4(3) . . . . ?
Cl1 Ru1 N2 C19 -178.9(3) . . . . ?
N4 Ru1 N2 C7 -151.6(3) . . . . ?
N1 Ru1 N2 C7 30.1(3) . . . . ?
P1 Ru1 N2 C7 26.4(5) . . . . ?
Cl2 Ru1 N2 C7 115.1(3) . . . . ?
Cl1 Ru1 N2 C7 -64.2(3) . . . . ?
N4 Ru1 N2 C17 -35.7(3) . . . . ?
N1 Ru1 N2 C17 146.0(3) . . . . ?
P1 Ru1 N2 C17 142.3(3) . . . . ?
Cl2 Ru1 N2 C17 -129.1(3) . . . . ?
Cl1 Ru1 N2 C17 51.6(3) . . . . ?
C1 P1 C8 C11 80.9(4) . . . . ?
C12 P1 C8 C11 -170.1(4) . . . . ?
Ru1 P1 C8 C11 -26.1(5) . . . . ?
C1 P1 C8 C9 -38.0(6) . . . . ?
C12 P1 C8 C9 71.0(5) . . . . ?
Ru1 P1 C8 C9 -145.0(4) . . . . ?
C1 P1 C8 C10 -161.0(5) . . . . ?
C12 P1 C8 C10 -52.0(5) . . . . ?
Ru1 P1 C8 C10 91.9(5) . . . . ?
C1 P1 C12 C15 -169.6(4) . . . . ?
C8 P1 C12 C15 80.9(4) . . . . ?
Ru1 P1 C12 C15 -64.5(4) . . . . ?
C1 P1 C12 C13 67.5(4) . . . . ?
C8 P1 C12 C13 -42.0(5) . . . . ?
Ru1 P1 C12 C13 172.6(3) . . . . ?
C1 P1 C12 C14 -50.3(4) . . . . ?
C8 P1 C12 C14 -159.8(4) . . . . ?
Ru1 P1 C12 C14 54.8(4) . . . . ?
C19 N2 C17 C18 59.9(6) . . . . ?
C7 N2 C17 C18 -58.2(6) . . . . ?
Ru1 N2 C17 C18 -168.1(4) . . . . ?
C7 N2 C19 C16 172.6(5) . . . . ?
C17 N2 C19 C16 53.3(6) . . . . ?
Ru1 N2 C19 C16 -77.4(5) . . . . ?
Ru2 N3 N4 Ru1 -14(9) . . . . ?
N1 Ru1 N4 N3 91(8) . . . . ?
P1 Ru1 N4 N3 -135(7) . . . . ?
N2 Ru1 N4 N3 44(7) . . . . ?
Cl2 Ru1 N4 N3 134(7) . . . . ?
Cl1 Ru1 N4 N3 -39(7) . . . . ?
N4 N3 Ru2 N6 34(4) . . . . ?
N4 N3 Ru2 N5 51(3) . . . . ?
N4 N3 Ru2 P2 -130(3) . . . . ?
N4 N3 Ru2 Cl3 140(3) . . . . ?
N4 N3 Ru2 Cl4 -34(3) . . . . ?
N3 Ru2 P2 C26 -157.1(2) . . . . ?
N6 Ru2 P2 C26 24.0(2) . . . . ?
N5 Ru2 P2 C26 19.8(5) . . . . ?
Cl3 Ru2 P2 C26 -61.4(2) . . . . ?
Cl4 Ru2 P2 C26 116.0(2) . . . . ?
N3 Ru2 P2 C27 94.2(3) . . . . ?
N6 Ru2 P2 C27 -84.6(3) . . . . ?
N5 Ru2 P2 C27 -88.8(5) . . . . ?
Cl3 Ru2 P2 C27 -170.1(3) . . . . ?
Cl4 Ru2 P2 C27 7.4(3) . . . . ?
N3 Ru2 P2 C31 -46.5(3) . . . . ?
N6 Ru2 P2 C31 134.7(3) . . . . ?
N5 Ru2 P2 C31 130.4(5) . . . . ?
Cl3 Ru2 P2 C31 49.2(3) . . . . ?
Cl4 Ru2 P2 C31 -133.4(3) . . . . ?
N3 Ru2 N5 C35 95.9(4) . . . . ?
N6 Ru2 N5 C35 -85.3(4) . . . . ?
P2 Ru2 N5 C35 -81.0(6) . . . . ?
Cl3 Ru2 N5 C35 0.3(4) . . . . ?
Cl4 Ru2 N5 C35 -179.1(4) . . . . ?
N3 Ru2 N5 C20 -147.7(3) . . . . ?
N6 Ru2 N5 C20 31.1(3) . . . . ?
P2 Ru2 N5 C20 35.4(6) . . . . ?
Cl3 Ru2 N5 C20 116.7(3) . . . . ?
Cl4 Ru2 N5 C20 -62.7(3) . . . . ?
N3 Ru2 N5 C37 -33.4(4) . . . . ?
N6 Ru2 N5 C37 145.3(4) . . . . ?
P2 Ru2 N5 C37 149.6(4) . . . . ?
Cl3 Ru2 N5 C37 -129.0(4) . . . . ?
Cl4 Ru2 N5 C37 51.5(4) . . . . ?
N3 Ru2 N6 C25 178(51) . . . . ?
N5 Ru2 N6 C25 161.3(4) . . . . ?
P2 Ru2 N6 C25 -17.3(4) . . . . ?
Cl3 Ru2 N6 C25 72.2(4) . . . . ?
Cl4 Ru2 N6 C25 -114.1(4) . . . . ?
N3 Ru2 N6 C21 2(3) . . . . ?
N5 Ru2 N6 C21 -14.7(4) . . . . ?
P2 Ru2 N6 C21 166.6(4) . . . . ?
Cl3 Ru2 N6 C21 -103.8(4) . . . . ?
Cl4 Ru2 N6 C21 69.8(4) . . . . ?
C35 N5 C20 C21 80.0(6) . . . . ?
C37 N5 C20 C21 -159.5(6) . . . . ?
Ru2 N5 C20 C21 -42.7(6) . . . . ?
C25 N6 C21 C22 1.8(9) . . . . ?
Ru2 N6 C21 C22 177.9(5) . . . . ?
C25 N6 C21 C20 177.4(5) . . . . ?
Ru2 N6 C21 C20 -6.4(7) . . . . ?
N5 C20 C21 N6 37.1(8) . . . . ?
N5 C20 C21 C22 -147.4(6) . . . . ?
N6 C21 C22 C23 0.4(10) . . . . ?
C20 C21 C22 C23 -174.9(6) . . . . ?
C21 C22 C23 C24 -1.1(10) . . . . ?
C22 C23 C24 C25 -0.3(9) . . . . ?
C21 N6 C25 C24 -3.2(8) . . . . ?
Ru2 N6 C25 C24 -179.1(4) . . . . ?
C21 N6 C25 C26 174.9(5) . . . . ?
Ru2 N6 C25 C26 -1.1(6) . . . . ?
C23 C24 C25 N6 2.4(8) . . . . ?
C23 C24 C25 C26 -175.5(6) . . . . ?
N6 C25 C26 P2 25.3(6) . . . . ?
C24 C25 C26 P2 -156.6(5) . . . . ?
C27 P2 C26 C25 89.4(5) . . . . ?
C31 P2 C26 C25 -159.0(4) . . . . ?
Ru2 P2 C26 C25 -32.2(4) . . . . ?
C26 P2 C27 C30 -49.8(6) . . . . ?
C31 P2 C27 C30 -158.3(5) . . . . ?
Ru2 P2 C27 C30 55.2(5) . . . . ?
C26 P2 C27 C28 69.4(7) . . . . ?
C31 P2 C27 C28 -39.1(7) . . . . ?
Ru2 P2 C27 C28 174.4(5) . . . . ?
C26 P2 C27 C29 -167.6(7) . . . . ?
C31 P2 C27 C29 83.9(8) . . . . ?
Ru2 P2 C27 C29 -62.5(8) . . . . ?
C26 P2 C31 C33 82.0(5) . . . . ?
C27 P2 C31 C33 -169.7(5) . . . . ?
Ru2 P2 C31 C33 -25.3(6) . . . . ?
C26 P2 C31 C32 -38.1(7) . . . . ?
C27 P2 C31 C32 70.2(7) . . . . ?
Ru2 P2 C31 C32 -145.3(5) . . . . ?
C26 P2 C31 C34 -159.5(5) . . . . ?
C27 P2 C31 C34 -51.2(6) . . . . ?
Ru2 P2 C31 C34 93.3(6) . . . . ?
C20 N5 C35 C36 170.7(5) . . . . ?
C37 N5 C35 C36 52.1(7) . . . . ?
Ru2 N5 C35 C36 -77.4(5) . . . . ?
C35 N5 C37 C38 55.7(7) . . . . ?
C20 N5 C37 C38 -62.9(7) . . . . ?
Ru2 N5 C37 C38 -172.0(5) . . . . ?
C43 C39 C40 C41 -27.0(16) . . . . ?
C39 C40 C41 C42 20.7(11) . . . . ?
C40 C41 C42 C43 -7.4(17) . . . . ?
C40 C39 C43 C42 22(3) . . . . ?
C41 C42 C43 C39 -8(3) . . . . ?
